data_7716564
loop_
_publ_author_name
'Bag, Jayanta'
'Das, Surajit'
'Pal, Kuntal'

_publ_section_title
;
 Terminal {Ni(II)-SH} complex promoted anaerobic catalytic sulfur atom
 transfer reaction: implication to the sulfide oxidase function of
 Cu/Zn-superoxide dismutase.
;
_journal_issue 30
_journal_name_full 'Dalton transactions (Cambridge, England : 2003)'
_journal_page_first 12773
_journal_page_last 12782
_journal_paper_doi 10.1039/d4dt01364f
_journal_volume 53
_journal_year 2024
_chemical_formula_moiety 'C42 H50 N2 Ni2 O2 S2'
_chemical_formula_sum 'C42 H50 N2 Ni2 O2 S2'
_chemical_formula_weight 796.38
_space_group_crystal_system trigonal
_space_group_IT_number 148
_space_group_name_Hall '-R 3'
_space_group_name_H-M_alt 'R -3 :H'
_atom_sites_solution_hydrogens geom
_audit_block_doi 10.5517/ccdc.csd.cc2j6h8j
_audit_creation_date 2024-01-31
_audit_creation_method
;
Olex2 1.3-alpha
(compiled 2020.11.12 svn.r5f609507 for OlexSys, GUI svn.r6408)
;
_audit_update_record
;
2024-01-31 deposited with the CCDC.	2024-07-04 downloaded from the CCDC.
;
_cell_angle_alpha 90
_cell_angle_beta 90
_cell_angle_gamma 120
_cell_formula_units_Z 18
_cell_length_a 21.803(6)
_cell_length_b 21.803(6)
_cell_length_c 50.500(10)
_cell_measurement_reflns_used 9459
_cell_measurement_temperature 273(2)
_cell_measurement_theta_max 21.22
_cell_measurement_theta_min 2.20
_cell_volume 20790(9)
_computing_cell_refinement 'SAINT V8.38A (Bruker, 2018)'
_computing_data_collection 'Bruker APEX2'
_computing_data_reduction 'SAINT V8.38A (Bruker, 2018)'
_computing_molecular_graphics 'Olex2 1.3-alpha (Dolomanov et al., 2009)'
_computing_publication_material 'Olex2 1.3-alpha (Dolomanov et al., 2009)'
_computing_structure_refinement 'XL  (Sheldrick, 2008)'
_computing_structure_solution 'olex2.solve 1.3-alpha (Bourhis et al., 2015)'
_diffrn_ambient_temperature 273.15
_diffrn_measured_fraction_theta_full 0.992
_diffrn_measured_fraction_theta_max 0.992
_diffrn_measurement_device_type 'Bruker APEX-II CCD'
_diffrn_measurement_method '\f and \w scans'
_diffrn_radiation_type MoK\a
_diffrn_radiation_wavelength 0.71073
_diffrn_reflns_av_R_equivalents 0.0816
_diffrn_reflns_av_unetI/netI 0.0377
_diffrn_reflns_Laue_measured_fraction_full 0.992
_diffrn_reflns_Laue_measured_fraction_max 0.992
_diffrn_reflns_limit_h_max 26
_diffrn_reflns_limit_h_min -25
_diffrn_reflns_limit_k_max 25
_diffrn_reflns_limit_k_min -26
_diffrn_reflns_limit_l_max 60
_diffrn_reflns_limit_l_min -59
_diffrn_reflns_number 84259
_diffrn_reflns_point_group_measured_fraction_full 0.992
_diffrn_reflns_point_group_measured_fraction_max 0.992
_diffrn_reflns_theta_full 25.239
_diffrn_reflns_theta_max 25.239
_diffrn_reflns_theta_min 2.420
_diffrn_source_current 20.0
_diffrn_source_power 1.0
_diffrn_source_voltage 50.0
_diffrn_standards_number 0
_exptl_absorpt_coefficient_mu 0.937
_exptl_absorpt_correction_T_max 0.7446
_exptl_absorpt_correction_T_min 0.5368
_exptl_absorpt_correction_type multi-scan
_exptl_absorpt_process_details
;
SADABS-2016/2 (Bruker,2016/2) was used for absorption correction.
wR2(int) was 0.1033 before and 0.0841 after correction.
The Ratio of minimum to maximum transmission is 0.7209.
The \l/2 correction factor is Not present.
;
_exptl_crystal_colour Red
_exptl_crystal_density_diffrn 1.145
_exptl_crystal_description Block
_exptl_crystal_F_000 7560
_exptl_crystal_size_max 0.25
_exptl_crystal_size_mid 0.18
_exptl_crystal_size_min 0.12
_refine_diff_density_max 1.147
_refine_diff_density_min -0.578
_refine_diff_density_rms 0.102
_refine_ls_extinction_method none
_refine_ls_goodness_of_fit_ref 1.058
_refine_ls_hydrogen_treatment constr
_refine_ls_matrix_type full
_refine_ls_number_parameters 422
_refine_ls_number_reflns 8307
_refine_ls_number_restraints 6
_refine_ls_restrained_S_all 1.058
_refine_ls_R_factor_all 0.1187
_refine_ls_R_factor_gt 0.0857
_refine_ls_shift/su_max 0.001
_refine_ls_shift/su_mean 0.000
_refine_ls_structure_factor_coef Fsqd
_refine_ls_weighting_details 'w=1/[\s^2^(Fo^2^)+(0.0884P)^2^+322.0952P] where P=(Fo^2^+2Fc^2^)/3'
_refine_ls_weighting_scheme calc
_refine_ls_wR_factor_gt 0.2122
_refine_ls_wR_factor_ref 0.2425
_reflns_Friedel_coverage 0.000
_reflns_number_gt 5993
_reflns_number_total 8307
_reflns_threshold_expression 'I > 2\s(I)'
_cod_data_source_file d4dt01364f2.cif
_cod_data_source_block 1tBu
_cod_depositor_comments 'Adding full bibliography for 7716561--7716564.cif.'
_cod_original_cell_volume 20789(12)
_cod_original_sg_symbol_H-M 'R -3'
_cod_database_code 7716564
_shelx_shelxl_version_number 2016/6
_shelx_space_group_comment
;
The symmetry employed for this shelxl refinement is uniquely defined
by the following loop, which should always be used as a source of
symmetry information in preference to the above space-group names.
They are only intended as comments.
;
_olex2_refinement_description
;
1. Restrained distances
 C39-C40 \\sim C39-C40A
 with sigma of 0.02
 C39-C41 \\sim C39-C41A
 with sigma of 0.02
 C39-C42 \\sim C39-C42A
 with sigma of 0.02
2. Restrained planarity
 C22, C23, C24, C25, C26, C27
 with sigma of 0.1
3. Uiso/Uaniso restraints and constraints
Uanis(C39) = Uanis(C40A) = Uanis(C40) = Uanis(C41) = Uanis(C42) = Uanis(C41A) =
Uanis(C42A)
Uanis(C22) = Uanis(C23) = Uanis(C24) = Uanis(C25) = Uanis(C26) = Uanis(C27)
Uanis(C21) = Uanis(C22)
4. Others
 Sof(C40A)=Sof(H40D)=Sof(H40E)=Sof(H40F)=Sof(C41A)=Sof(H41D)=Sof(H41E)=
 Sof(H41F)=Sof(C42A)=Sof(H42D)=Sof(H42E)=Sof(H42F)=1-FVAR(1)
 Sof(C40)=Sof(H40A)=Sof(H40B)=Sof(H40C)=Sof(C41)=Sof(H41A)=Sof(H41B)=Sof(H41C)=
 Sof(C42)=Sof(H42A)=Sof(H42B)=Sof(H42C)=FVAR(1)
5.a Aromatic/amide H refined with riding coordinates:
 C2(H2), C3(H3), C4(H4), C5(H5), C7(H7), C9(H9), C11(H11), C22(H22), C24(H24),
 C25(H25), C26(H26), C28(H28), C32(H32), C34(H34)
5.b Idealised Me refined as rotating group:
 C15(H15A,H15B,H15C), C16(H16A,H16B,H16C), C17(H17A,H17B,H17C), C19(H19A,H19B,
 H19C), C20(H20A,H20B,H20C), C21(H21A,H21B,H21C), C36(H36A,H36B,H36C), C37(H37A,
 H37B,H37C), C38(H38A,H38B,H38C), C40(H40A,H40B,H40C), C41(H41A,H41B,H41C),
 C42(H42A,H42B,H42C), C40A(H40D,H40E,H40F), C41A(H41D,H41E,H41F), C42A(H42D,
 H42E,H42F)
;
_smtbx_masks_void_probe_radius 1.2
_smtbx_masks_void_truncation_radius 1.2
_olex2_submission_special_instructions 'No special instructions were received'

loop_
_space_group_symop_operation_xyz
'x, y, z'
'-y, x-y, z'
'-x+y, -x, z'
'x+2/3, y+1/3, z+1/3'
'-y+2/3, x-y+1/3, z+1/3'
'-x+y+2/3, -x+1/3, z+1/3'
'x+1/3, y+2/3, z+2/3'
'-y+1/3, x-y+2/3, z+2/3'
'-x+y+1/3, -x+2/3, z+2/3'
'-x, -y, -z'
'y, -x+y, -z'
'x-y, x, -z'
'-x+2/3, -y+1/3, -z+1/3'
'y+2/3, -x+y+1/3, -z+1/3'
'x-y+2/3, x+1/3, -z+1/3'
'-x+1/3, -y+2/3, -z+2/3'
'y+1/3, -x+y+2/3, -z+2/3'
'x-y+1/3, x+2/3, -z+2/3'

loop_
_atom_site_label
_atom_site_type_symbol
_atom_site_fract_x
_atom_site_fract_y
_atom_site_fract_z
_atom_site_U_iso_or_equiv
_atom_site_adp_type
_atom_site_occupancy
_atom_site_site_symmetry_order
_atom_site_calc_flag
_atom_site_refinement_flags_posn
_atom_site_refinement_flags_adp
_atom_site_refinement_flags_occupancy
_atom_site_disorder_assembly
_atom_site_disorder_group
Ni1 Ni 0.61242(4) 0.71948(5) 0.53866(2) 0.0477(3) Uani 1 1 d . . . . .
Ni2 Ni 0.60048(5) 0.65447(5) 0.49115(2) 0.0517(3) Uani 1 1 d . . . . .
S1 S 0.53042(10) 0.61085(11) 0.52525(4) 0.0630(5) Uani 1 1 d . . . . .
S2 S 0.57864(10) 0.74283(11) 0.50118(3) 0.0584(5) Uani 1 1 d . . . . .
O O 0.6349(2) 0.6904(2) 0.56983(8) 0.0475(10) Uani 1 1 d . . . . .
O1 O 0.6510(2) 0.6927(2) 0.46005(8) 0.0524(11) Uani 1 1 d . . . . .
N1 N 0.6837(3) 0.8153(3) 0.54178(10) 0.0465(12) Uani 1 1 d . . . . .
N2 N 0.6196(3) 0.5787(3) 0.49310(12) 0.0607(16) Uani 1 1 d . . . . .
C1 C 0.6516(4) 0.8303(4) 0.49675(13) 0.0542(17) Uani 1 1 d . . . . .
C2 C 0.6602(5) 0.8691(4) 0.47408(14) 0.070(2) Uani 1 1 d . . . . .
H2 H 0.628626 0.848947 0.460079 0.084 Uiso 1 1 calc R U . . .
C3 C 0.7150(6) 0.9370(5) 0.47215(16) 0.085(3) Uani 1 1 d . . . . .
H3 H 0.721394 0.962949 0.456771 0.102 Uiso 1 1 calc R U . . .
C4 C 0.7608(6) 0.9667(5) 0.49311(18) 0.088(3) Uani 1 1 d . . . . .
H4 H 0.797656 1.013267 0.491799 0.106 Uiso 1 1 calc R U . . .
C5 C 0.7533(5) 0.9292(4) 0.51610(15) 0.070(2) Uani 1 1 d . . . . .
H5 H 0.785350 0.949991 0.529940 0.084 Uiso 1 1 calc R U . . .
C6 C 0.6973(4) 0.8597(3) 0.51836(13) 0.0556(18) Uani 1 1 d . . . . .
C7 C 0.7204(4) 0.8419(4) 0.56306(13) 0.0549(17) Uani 1 1 d . . . . .
H7 H 0.749517 0.890822 0.563348 0.066 Uiso 1 1 calc R U . . .
C8 C 0.7216(4) 0.8052(3) 0.58590(12) 0.0482(15) Uani 1 1 d . . . . .
C9 C 0.7670(4) 0.8454(4) 0.60698(13) 0.0560(17) Uani 1 1 d . . . . .
H9 H 0.793017 0.894464 0.605412 0.067 Uiso 1 1 calc R U . . .
C10 C 0.7741(4) 0.8144(4) 0.62977(14) 0.0572(17) Uani 1 1 d . . . . .
C11 C 0.7331(4) 0.7392(4) 0.63096(13) 0.0519(16) Uani 1 1 d . . . . .
H11 H 0.737266 0.717273 0.646112 0.062 Uiso 1 1 calc R U . . .
C12 C 0.6880(3) 0.6965(3) 0.61152(12) 0.0465(14) Uani 1 1 d . . . . .
C13 C 0.6792(3) 0.7295(3) 0.58818(11) 0.0432(14) Uani 1 1 d . . . . .
C14 C 0.8196(4) 0.8535(4) 0.65370(15) 0.066(2) Uani 1 1 d . . . . .
C15 C 0.8608(7) 0.9329(5) 0.6493(2) 0.118(4) Uani 1 1 d . . . . .
H15A H 0.898417 0.944315 0.636915 0.177 Uiso 1 1 calc R U . . .
H15B H 0.880313 0.956406 0.665803 0.177 Uiso 1 1 calc R U . . .
H15C H 0.829662 0.948231 0.642347 0.177 Uiso 1 1 calc R U . . .
C16 C 0.7709(5) 0.8375(6) 0.67828(16) 0.090(3) Uani 1 1 d . . . . .
H16A H 0.735099 0.849583 0.674398 0.135 Uiso 1 1 calc R U . . .
H16B H 0.798698 0.865029 0.693063 0.135 Uiso 1 1 calc R U . . .
H16C H 0.748770 0.788047 0.682535 0.135 Uiso 1 1 calc R U . . .
C17 C 0.8717(5) 0.8273(6) 0.6598(2) 0.096(3) Uani 1 1 d . . . . .
H17A H 0.845776 0.777793 0.664076 0.144 Uiso 1 1 calc R U . . .
H17B H 0.900881 0.853264 0.674620 0.144 Uiso 1 1 calc R U . . .
H17C H 0.901081 0.834623 0.644650 0.144 Uiso 1 1 calc R U . . .
C18 C 0.6475(4) 0.6152(4) 0.61404(14) 0.0595(19) Uani 1 1 d . . . . .
C19 C 0.5678(4) 0.5875(5) 0.61482(16) 0.081(3) Uani 1 1 d . . . . .
H19A H 0.556505 0.605687 0.630225 0.121 Uiso 1 1 calc R U . . .
H19B H 0.542879 0.536683 0.615502 0.121 Uiso 1 1 calc R U . . .
H19C H 0.553998 0.602679 0.599206 0.121 Uiso 1 1 calc R U . . .
C20 C 0.6680(5) 0.5836(4) 0.59109(17) 0.073(2) Uani 1 1 d . . . . .
H20A H 0.655195 0.596329 0.574646 0.110 Uiso 1 1 calc R U . . .
H20B H 0.643547 0.532969 0.592747 0.110 Uiso 1 1 calc R U . . .
H20C H 0.718176 0.601645 0.591422 0.110 Uiso 1 1 calc R U . . .
C21 C 0.6686(5) 0.5913(4) 0.63975(16) 0.0864(12) Uani 1 1 d . . . . .
H21A H 0.719266 0.615191 0.641127 0.130 Uiso 1 1 calc R U . . .
H21B H 0.650072 0.541101 0.639222 0.130 Uiso 1 1 calc R U . . .
H21C H 0.649494 0.602993 0.654808 0.130 Uiso 1 1 calc R U . . .
C22 C 0.5149(5) 0.4949(4) 0.55381(17) 0.0864(12) Uani 1 1 d . . . . .
H22 H 0.483464 0.499894 0.564824 0.104 Uiso 1 1 calc R U . . .
C23 C 0.5493(5) 0.5426(4) 0.53313(17) 0.0864(12) Uani 1 1 d . . . . .
C24 C 0.5288(5) 0.4405(4) 0.55745(17) 0.0864(12) Uani 1 1 d . . . . .
H24 H 0.504005 0.406566 0.570349 0.104 Uiso 1 1 calc R U . . .
C25 C 0.5786(5) 0.4353(4) 0.54245(17) 0.0864(12) Uani 1 1 d . . . . .
H25 H 0.590266 0.400586 0.546247 0.104 Uiso 1 1 calc R U . . .
C26 C 0.6105(5) 0.4806(4) 0.52219(17) 0.0864(12) Uani 1 1 d . . . . .
H26 H 0.643286 0.475960 0.511887 0.104 Uiso 1 1 calc R U . . .
C27 C 0.5954(5) 0.5345(4) 0.51624(17) 0.0864(12) Uani 1 1 d . . . . .
C28 C 0.6497(4) 0.5637(4) 0.47382(16) 0.065(2) Uani 1 1 d . . . . .
H28 H 0.658100 0.526495 0.476806 0.078 Uiso 1 1 calc R U . . .
C29 C 0.6707(4) 0.5970(4) 0.44920(13) 0.0550(17) Uani 1 1 d . . . . .
C30 C 0.6694(3) 0.6597(4) 0.44267(13) 0.0508(16) Uani 1 1 d . . . . .
C31 C 0.6889(4) 0.6878(4) 0.41621(13) 0.0538(16) Uani 1 1 d . . . . .
C32 C 0.7057(4) 0.6497(4) 0.39823(15) 0.0619(18) Uani 1 1 d . . . . .
H32 H 0.717224 0.667081 0.381050 0.074 Uiso 1 1 calc R U . . .
C33 C 0.7065(4) 0.5873(4) 0.40409(16) 0.067(2) Uani 1 1 d . . . . .
C34 C 0.6905(4) 0.5633(4) 0.42991(17) 0.066(2) Uani 1 1 d . . . . .
H34 H 0.692886 0.523395 0.434735 0.080 Uiso 1 1 calc R U . . .
C35 C 0.6871(4) 0.7546(4) 0.40774(14) 0.0584(18) Uani 1 1 d . . . . .
C36 C 0.7060(6) 0.7730(5) 0.37851(17) 0.088(3) Uani 1 1 d . . . . .
H36A H 0.751543 0.777874 0.375042 0.132 Uiso 1 1 calc R U . . .
H36B H 0.707458 0.816750 0.374526 0.132 Uiso 1 1 calc R U . . .
H36C H 0.670930 0.735913 0.367646 0.132 Uiso 1 1 calc R U . . .
C37 C 0.7417(5) 0.8176(4) 0.42421(17) 0.075(2) Uani 1 1 d . . . . .
H37A H 0.731257 0.807578 0.442703 0.113 Uiso 1 1 calc R U . . .
H37B H 0.739700 0.859280 0.419605 0.113 Uiso 1 1 calc R U . . .
H37C H 0.788284 0.825312 0.420625 0.113 Uiso 1 1 calc R U . . .
C38 C 0.6119(4) 0.7437(4) 0.41150(16) 0.069(2) Uani 1 1 d . . . . .
H38A H 0.578592 0.703355 0.401413 0.104 Uiso 1 1 calc R U . . .
H38B H 0.611083 0.785083 0.405515 0.104 Uiso 1 1 calc R U . . .
H38C H 0.599301 0.735902 0.429907 0.104 Uiso 1 1 calc R U . . .
C39 C 0.7202(6) 0.5456(6) 0.3824(2) 0.106(2) Uani 1 1 d D . . . .
C40 C 0.7640(13) 0.5936(12) 0.3587(4) 0.106(2) Uani 0.468(14) 1 d D . P A 1
H40A H 0.732324 0.594418 0.345671 0.159 Uiso 0.468(14) 1 calc R U P A 1
H40B H 0.791415 0.574925 0.350894 0.159 Uiso 0.468(14) 1 calc R U P A 1
H40C H 0.795058 0.640781 0.364948 0.159 Uiso 0.468(14) 1 calc R U P A 1
C41 C 0.7740(14) 0.5242(15) 0.3940(5) 0.106(2) Uani 0.468(14) 1 d D . P A 1
H41A H 0.820156 0.565548 0.395251 0.159 Uiso 0.468(14) 1 calc R U P A 1
H41B H 0.776028 0.490198 0.382515 0.159 Uiso 0.468(14) 1 calc R U P A 1
H41C H 0.758571 0.503954 0.411270 0.159 Uiso 0.468(14) 1 calc R U P A 1
C42 C 0.6502(10) 0.4769(11) 0.3779(6) 0.106(2) Uani 0.468(14) 1 d D . P A 1
H42A H 0.654949 0.451938 0.363102 0.159 Uiso 0.468(14) 1 calc R U P A 1
H42B H 0.613402 0.487685 0.374368 0.159 Uiso 0.468(14) 1 calc R U P A 1
H42C H 0.638410 0.447812 0.393471 0.159 Uiso 0.468(14) 1 calc R U P A 1
C40A C 0.7896(10) 0.5983(11) 0.3667(4) 0.106(2) Uani 0.532(14) 1 d D . P A 2
H40D H 0.789510 0.641625 0.363252 0.159 Uiso 0.532(14) 1 calc R U P A 2
H40E H 0.790895 0.577110 0.350181 0.159 Uiso 0.532(14) 1 calc R U P A 2
H40F H 0.830444 0.608285 0.377029 0.159 Uiso 0.532(14) 1 calc R U P A 2
C41A C 0.7354(14) 0.4880(11) 0.3938(4) 0.106(2) Uani 0.532(14) 1 d D . P A 2
H41D H 0.770214 0.508351 0.407630 0.159 Uiso 0.532(14) 1 calc R U P A 2
H41E H 0.752817 0.470581 0.379992 0.159 Uiso 0.532(14) 1 calc R U P A 2
H41F H 0.692460 0.449588 0.400936 0.159 Uiso 0.532(14) 1 calc R U P A 2
C42A C 0.6594(11) 0.5193(13) 0.3623(4) 0.106(2) Uani 0.532(14) 1 d D . P A 2
H42D H 0.614973 0.492629 0.371367 0.159 Uiso 0.532(14) 1 calc R U P A 2
H42E H 0.664300 0.489652 0.349433 0.159 Uiso 0.532(14) 1 calc R U P A 2
H42F H 0.660825 0.559107 0.353585 0.159 Uiso 0.532(14) 1 calc R U P A 2

loop_
_atom_site_aniso_label
_atom_site_aniso_U_11
_atom_site_aniso_U_22
_atom_site_aniso_U_33
_atom_site_aniso_U_23
_atom_site_aniso_U_13
_atom_site_aniso_U_12
Ni1 0.0471(5) 0.0555(5) 0.0381(4) 0.0088(4) 0.0037(3) 0.0240(4)
Ni2 0.0547(5) 0.0490(5) 0.0413(5) 0.0057(4) -0.0079(4) 0.0184(4)
S1 0.0480(10) 0.0686(12) 0.0489(10) 0.0124(8) -0.0058(8) 0.0115(9)
S2 0.0601(11) 0.0749(12) 0.0457(9) 0.0138(8) 0.0033(8) 0.0378(10)
O 0.051(3) 0.046(2) 0.033(2) 0.0078(18) 0.0027(18) 0.015(2)
O1 0.064(3) 0.046(2) 0.043(2) 0.004(2) -0.008(2) 0.025(2)
N1 0.060(3) 0.049(3) 0.039(3) 0.007(2) 0.010(2) 0.034(3)
N2 0.061(4) 0.049(3) 0.056(4) 0.004(3) -0.025(3) 0.016(3)
C1 0.077(5) 0.063(4) 0.042(4) 0.006(3) 0.005(3) 0.050(4)
C2 0.115(7) 0.073(5) 0.040(4) 0.014(4) 0.012(4) 0.060(5)
C3 0.153(9) 0.069(6) 0.052(5) 0.023(4) 0.021(5) 0.070(6)
C4 0.134(9) 0.052(5) 0.068(6) 0.016(4) 0.023(6) 0.040(5)
C5 0.103(6) 0.051(4) 0.051(4) 0.004(3) 0.005(4) 0.034(4)
C6 0.090(5) 0.044(4) 0.048(4) 0.010(3) 0.020(4) 0.045(4)
C7 0.073(5) 0.042(4) 0.051(4) 0.008(3) 0.013(3) 0.029(3)
C8 0.056(4) 0.046(4) 0.038(3) 0.002(3) 0.001(3) 0.023(3)
C9 0.068(5) 0.044(4) 0.052(4) -0.003(3) 0.004(3) 0.025(3)
C10 0.069(5) 0.053(4) 0.050(4) -0.008(3) -0.004(3) 0.031(4)
C11 0.061(4) 0.050(4) 0.041(3) -0.002(3) -0.002(3) 0.025(3)
C12 0.049(4) 0.043(3) 0.040(3) 0.003(3) 0.003(3) 0.018(3)
C13 0.049(4) 0.055(4) 0.029(3) 0.004(3) 0.008(3) 0.029(3)
C14 0.071(5) 0.057(4) 0.064(5) -0.019(4) -0.021(4) 0.026(4)
C15 0.156(11) 0.064(6) 0.099(8) -0.025(5) -0.058(7) 0.029(7)
C16 0.106(7) 0.116(8) 0.055(5) -0.025(5) -0.015(5) 0.060(6)
C17 0.081(6) 0.095(7) 0.114(8) -0.037(6) -0.039(6) 0.046(6)
C18 0.065(4) 0.045(4) 0.048(4) 0.010(3) -0.008(3) 0.011(3)
C19 0.072(5) 0.071(5) 0.059(5) 0.018(4) 0.007(4) 0.007(4)
C20 0.081(6) 0.047(4) 0.083(6) -0.012(4) -0.025(4) 0.026(4)
C21 0.104(3) 0.0512(17) 0.064(2) 0.0110(15) -0.0294(18) 0.0092(18)
C22 0.104(3) 0.0512(17) 0.064(2) 0.0110(15) -0.0294(18) 0.0092(18)
C23 0.104(3) 0.0512(17) 0.064(2) 0.0110(15) -0.0294(18) 0.0092(18)
C24 0.104(3) 0.0512(17) 0.064(2) 0.0110(15) -0.0294(18) 0.0092(18)
C25 0.104(3) 0.0512(17) 0.064(2) 0.0110(15) -0.0294(18) 0.0092(18)
C26 0.104(3) 0.0512(17) 0.064(2) 0.0110(15) -0.0294(18) 0.0092(18)
C27 0.104(3) 0.0512(17) 0.064(2) 0.0110(15) -0.0294(18) 0.0092(18)
C28 0.077(5) 0.049(4) 0.063(5) -0.003(3) -0.022(4) 0.028(4)
C29 0.058(4) 0.057(4) 0.050(4) -0.009(3) -0.020(3) 0.028(3)
C30 0.047(4) 0.049(4) 0.052(4) -0.008(3) -0.013(3) 0.021(3)
C31 0.050(4) 0.057(4) 0.051(4) 0.000(3) -0.004(3) 0.024(3)
C32 0.062(5) 0.061(5) 0.058(4) -0.010(3) -0.003(3) 0.027(4)
C33 0.060(5) 0.063(5) 0.070(5) -0.017(4) -0.006(4) 0.026(4)
C34 0.066(5) 0.051(4) 0.083(6) -0.013(4) -0.018(4) 0.031(4)
C35 0.064(4) 0.056(4) 0.054(4) 0.009(3) 0.010(3) 0.029(4)
C36 0.105(7) 0.097(7) 0.063(5) 0.025(5) 0.025(5) 0.051(6)
C37 0.081(6) 0.055(5) 0.080(6) 0.006(4) 0.009(5) 0.027(4)
C38 0.075(5) 0.073(5) 0.066(5) 0.014(4) 0.003(4) 0.041(4)
C39 0.102(5) 0.101(5) 0.119(6) -0.049(4) -0.006(4) 0.054(4)
C40 0.102(5) 0.101(5) 0.119(6) -0.049(4) -0.006(4) 0.054(4)
C41 0.102(5) 0.101(5) 0.119(6) -0.049(4) -0.006(4) 0.054(4)
C42 0.102(5) 0.101(5) 0.119(6) -0.049(4) -0.006(4) 0.054(4)
C40A 0.102(5) 0.101(5) 0.119(6) -0.049(4) -0.006(4) 0.054(4)
C41A 0.102(5) 0.101(5) 0.119(6) -0.049(4) -0.006(4) 0.054(4)
C42A 0.102(5) 0.101(5) 0.119(6) -0.049(4) -0.006(4) 0.054(4)

loop_
_atom_type_symbol
_atom_type_description
_atom_type_scat_dispersion_real
_atom_type_scat_dispersion_imag
_atom_type_scat_source
C C 0.0033 0.0016 'International Tables Vol C Tables 4.2.6.8 and 6.1.1.4'
H H 0.0000 0.0000 'International Tables Vol C Tables 4.2.6.8 and 6.1.1.4'
N N 0.0061 0.0033 'International Tables Vol C Tables 4.2.6.8 and 6.1.1.4'
Ni Ni 0.3393 1.1124 'International Tables Vol C Tables 4.2.6.8 and 6.1.1.4'
O O 0.0106 0.0060 'International Tables Vol C Tables 4.2.6.8 and 6.1.1.4'
S S 0.1246 0.1234 'International Tables Vol C Tables 4.2.6.8 and 6.1.1.4'

loop_
_geom_angle_atom_site_label_1
_geom_angle_atom_site_label_2
_geom_angle_atom_site_label_3
_geom_angle
_geom_angle_site_symmetry_1
_geom_angle_site_symmetry_3
_geom_angle_publ_flag
S1 Ni1 Ni2 50.81(5) . . ?
S2 Ni1 Ni2 53.37(6) . . ?
S2 Ni1 S1 78.49(8) . . ?
O Ni1 Ni2 122.76(15) . . ?
O Ni1 S1 95.89(14) . . ?
O Ni1 S2 174.37(15) . . ?
O Ni1 N1 95.5(2) . . ?
N1 Ni1 Ni2 117.38(15) . . ?
N1 Ni1 S1 167.18(16) . . ?
N1 Ni1 S2 90.07(17) . . ?
S1 Ni2 Ni1 52.90(6) . . ?
S1 Ni2 S2 78.14(8) . . ?
S2 Ni2 Ni1 50.75(5) . . ?
O1 Ni2 Ni1 128.89(14) . . ?
O1 Ni2 S1 172.68(16) . . ?
O1 Ni2 S2 97.86(15) . . ?
O1 Ni2 N2 95.5(3) . . ?
N2 Ni2 Ni1 113.62(18) . . ?
N2 Ni2 S1 89.5(2) . . ?
N2 Ni2 S2 164.1(2) . . ?
Ni2 S1 Ni1 76.30(6) . . ?
C23 S1 Ni1 114.9(3) . . ?
C23 S1 Ni2 97.9(4) . . ?
Ni1 S2 Ni2 75.88(7) . . ?
C1 S2 Ni1 97.7(2) . . ?
C1 S2 Ni2 115.3(2) . . ?
C13 O Ni1 128.1(4) . . ?
C30 O1 Ni2 126.3(4) . . ?
C6 N1 Ni1 116.6(4) . . ?
C7 N1 Ni1 123.3(4) . . ?
C7 N1 C6 120.1(6) . . ?
C27 N2 Ni2 117.3(6) . . ?
C28 N2 Ni2 122.4(5) . . ?
C28 N2 C27 120.2(7) . . ?
C2 C1 S2 122.3(6) . . ?
C2 C1 C6 121.3(7) . . ?
C6 C1 S2 116.2(5) . . ?
C1 C2 H2 119.9 . . ?
C3 C2 C1 120.1(8) . . ?
C3 C2 H2 119.9 . . ?
C2 C3 H3 120.2 . . ?
C2 C3 C4 119.5(7) . . ?
C4 C3 H3 120.2 . . ?
C3 C4 H4 119.2 . . ?
C3 C4 C5 121.6(9) . . ?
C5 C4 H4 119.2 . . ?
C4 C5 H5 120.3 . . ?
C4 C5 C6 119.4(8) . . ?
C6 C5 H5 120.3 . . ?
C1 C6 N1 117.8(6) . . ?
C5 C6 N1 124.2(7) . . ?
C5 C6 C1 118.0(6) . . ?
N1 C7 H7 116.2 . . ?
N1 C7 C8 127.5(6) . . ?
C8 C7 H7 116.2 . . ?
C7 C8 C9 117.9(6) . . ?
C7 C8 C13 122.2(6) . . ?
C9 C8 C13 119.9(6) . . ?
C8 C9 H9 118.8 . . ?
C10 C9 C8 122.4(6) . . ?
C10 C9 H9 118.8 . . ?
C9 C10 C11 116.1(6) . . ?
C9 C10 C14 125.9(7) . . ?
C11 C10 C14 118.0(6) . . ?
C10 C11 H11 117.4 . . ?
C12 C11 C10 125.1(6) . . ?
C12 C11 H11 117.4 . . ?
C11 C12 C13 118.4(6) . . ?
C11 C12 C18 121.7(6) . . ?
C13 C12 C18 119.9(6) . . ?
O C13 C8 122.4(5) . . ?
O C13 C12 119.6(6) . . ?
C8 C13 C12 117.9(6) . . ?
C10 C14 C16 109.1(7) . . ?
C10 C14 C17 110.3(7) . . ?
C15 C14 C10 111.7(7) . . ?
C15 C14 C16 108.7(8) . . ?
C15 C14 C17 109.1(8) . . ?
C17 C14 C16 107.8(8) . . ?
C14 C15 H15A 109.5 . . ?
C14 C15 H15B 109.5 . . ?
C14 C15 H15C 109.5 . . ?
H15A C15 H15B 109.5 . . ?
H15A C15 H15C 109.5 . . ?
H15B C15 H15C 109.5 . . ?
C14 C16 H16A 109.5 . . ?
C14 C16 H16B 109.5 . . ?
C14 C16 H16C 109.5 . . ?
H16A C16 H16B 109.5 . . ?
H16A C16 H16C 109.5 . . ?
H16B C16 H16C 109.5 . . ?
C14 C17 H17A 109.5 . . ?
C14 C17 H17B 109.5 . . ?
C14 C17 H17C 109.5 . . ?
H17A C17 H17B 109.5 . . ?
H17A C17 H17C 109.5 . . ?
H17B C17 H17C 109.5 . . ?
C12 C18 C21 111.1(6) . . ?
C19 C18 C12 110.0(7) . . ?
C19 C18 C21 108.4(7) . . ?
C20 C18 C12 109.1(6) . . ?
C20 C18 C19 111.9(6) . . ?
C20 C18 C21 106.3(7) . . ?
C18 C19 H19A 109.5 . . ?
C18 C19 H19B 109.5 . . ?
C18 C19 H19C 109.5 . . ?
H19A C19 H19B 109.5 . . ?
H19A C19 H19C 109.5 . . ?
H19B C19 H19C 109.5 . . ?
C18 C20 H20A 109.5 . . ?
C18 C20 H20B 109.5 . . ?
C18 C20 H20C 109.5 . . ?
H20A C20 H20B 109.5 . . ?
H20A C20 H20C 109.5 . . ?
H20B C20 H20C 109.5 . . ?
C18 C21 H21A 109.5 . . ?
C18 C21 H21B 109.5 . . ?
C18 C21 H21C 109.5 . . ?
H21A C21 H21B 109.5 . . ?
H21A C21 H21C 109.5 . . ?
H21B C21 H21C 109.5 . . ?
C23 C22 H22 120.9 . . ?
C24 C22 H22 120.9 . . ?
C24 C22 C23 118.2(11) . . ?
C22 C23 S1 121.8(9) . . ?
C27 C23 S1 116.9(6) . . ?
C27 C23 C22 121.1(9) . . ?
C22 C24 H24 119.3 . . ?
C25 C24 C22 121.5(9) . . ?
C25 C24 H24 119.3 . . ?
C24 C25 H25 120.1 . . ?
C26 C25 C24 119.7(10) . . ?
C26 C25 H25 120.1 . . ?
C25 C26 H26 119.1 . . ?
C25 C26 C27 121.7(11) . . ?
C27 C26 H26 119.1 . . ?
C23 C27 N2 117.4(8) . . ?
C23 C27 C26 117.4(8) . . ?
C26 C27 N2 125.0(10) . . ?
N2 C28 H28 116.1 . . ?
N2 C28 C29 127.7(7) . . ?
C29 C28 H28 116.1 . . ?
C28 C29 C30 123.1(7) . . ?
C28 C29 C34 116.9(7) . . ?
C34 C29 C30 119.9(7) . . ?
O1 C30 C29 121.9(6) . . ?
O1 C30 C31 119.4(6) . . ?
C29 C30 C31 118.7(6) . . ?
C30 C31 C35 121.2(6) . . ?
C32 C31 C30 117.3(7) . . ?
C32 C31 C35 121.4(6) . . ?
C31 C32 H32 117.5 . . ?
C31 C32 C33 125.1(7) . . ?
C33 C32 H32 117.5 . . ?
C32 C33 C39 121.4(8) . . ?
C34 C33 C32 116.4(7) . . ?
C34 C33 C39 122.1(8) . . ?
C29 C34 H34 118.7 . . ?
C33 C34 C29 122.6(7) . . ?
C33 C34 H34 118.7 . . ?
C31 C35 C37 108.7(6) . . ?
C31 C35 C38 110.3(6) . . ?
C36 C35 C31 112.7(7) . . ?
C36 C35 C37 107.5(7) . . ?
C36 C35 C38 106.5(7) . . ?
C37 C35 C38 111.0(7) . . ?
C35 C36 H36A 109.5 . . ?
C35 C36 H36B 109.5 . . ?
C35 C36 H36C 109.5 . . ?
H36A C36 H36B 109.5 . . ?
H36A C36 H36C 109.5 . . ?
H36B C36 H36C 109.5 . . ?
C35 C37 H37A 109.5 . . ?
C35 C37 H37B 109.5 . . ?
C35 C37 H37C 109.5 . . ?
H37A C37 H37B 109.5 . . ?
H37A C37 H37C 109.5 . . ?
H37B C37 H37C 109.5 . . ?
C35 C38 H38A 109.5 . . ?
C35 C38 H38B 109.5 . . ?
C35 C38 H38C 109.5 . . ?
H38A C38 H38B 109.5 . . ?
H38A C38 H38C 109.5 . . ?
H38B C38 H38C 109.5 . . ?
C33 C39 C40 112.5(12) . . ?
C33 C39 C41 107.6(11) . . ?
C33 C39 C40A 108.9(11) . . ?
C33 C39 C41A 113.1(12) . . ?
C40 C39 C41 100.8(16) . . ?
C42 C39 C33 106.8(11) . . ?
C42 C39 C40 121.3(16) . . ?
C42 C39 C41 106.8(16) . . ?
C41A C39 C40A 105.1(14) . . ?
C42A C39 C33 107.7(10) . . ?
C42A C39 C40A 105.9(15) . . ?
C42A C39 C41A 115.8(13) . . ?
C39 C40 H40A 109.5 . . ?
C39 C40 H40B 109.5 . . ?
C39 C40 H40C 109.5 . . ?
H40A C40 H40B 109.5 . . ?
H40A C40 H40C 109.5 . . ?
H40B C40 H40C 109.5 . . ?
C39 C41 H41A 109.5 . . ?
C39 C41 H41B 109.5 . . ?
C39 C41 H41C 109.5 . . ?
H41A C41 H41B 109.5 . . ?
H41A C41 H41C 109.5 . . ?
H41B C41 H41C 109.5 . . ?
C39 C42 H42A 109.5 . . ?
C39 C42 H42B 109.5 . . ?
C39 C42 H42C 109.5 . . ?
H42A C42 H42B 109.5 . . ?
H42A C42 H42C 109.5 . . ?
H42B C42 H42C 109.5 . . ?
C39 C40A H40D 109.5 . . ?
C39 C40A H40E 109.5 . . ?
C39 C40A H40F 109.5 . . ?
H40D C40A H40E 109.5 . . ?
H40D C40A H40F 109.5 . . ?
H40E C40A H40F 109.5 . . ?
C39 C41A H41D 109.5 . . ?
C39 C41A H41E 109.5 . . ?
C39 C41A H41F 109.5 . . ?
H41D C41A H41E 109.5 . . ?
H41D C41A H41F 109.5 . . ?
H41E C41A H41F 109.5 . . ?
C39 C42A H42D 109.5 . . ?
C39 C42A H42E 109.5 . . ?
C39 C42A H42F 109.5 . . ?
H42D C42A H42E 109.5 . . ?
H42D C42A H42F 109.5 . . ?
H42E C42A H42F 109.5 . . ?

loop_
_geom_bond_atom_site_label_1
_geom_bond_atom_site_label_2
_geom_bond_distance
_geom_bond_site_symmetry_2
_geom_bond_publ_flag
Ni1 Ni2 2.7323(13) . ?
Ni1 S1 2.243(2) . ?
Ni1 S2 2.1817(19) . ?
Ni1 O 1.853(4) . ?
Ni1 N1 1.886(6) . ?
Ni2 S1 2.180(2) . ?
Ni2 S2 2.261(2) . ?
Ni2 O1 1.859(5) . ?
Ni2 N2 1.899(6) . ?
S1 C23 1.777(10) . ?
S2 C1 1.784(8) . ?
O C13 1.302(7) . ?
O1 C30 1.318(8) . ?
N1 C6 1.462(8) . ?
N1 C7 1.292(9) . ?
N2 C27 1.437(10) . ?
N2 C28 1.302(10) . ?
C1 C2 1.380(9) . ?
C1 C6 1.398(10) . ?
C2 H2 0.9300 . ?
C2 C3 1.363(13) . ?
C3 H3 0.9300 . ?
C3 C4 1.374(14) . ?
C4 H4 0.9300 . ?
C4 C5 1.383(11) . ?
C5 H5 0.9300 . ?
C5 C6 1.396(11) . ?
C7 H7 0.9300 . ?
C7 C8 1.410(9) . ?
C8 C9 1.420(9) . ?
C8 C13 1.438(9) . ?
C9 H9 0.9300 . ?
C9 C10 1.383(10) . ?
C10 C11 1.422(10) . ?
C10 C14 1.525(10) . ?
C11 H11 0.9300 . ?
C11 C12 1.372(9) . ?
C12 C13 1.443(8) . ?
C12 C18 1.540(9) . ?
C14 C15 1.516(12) . ?
C14 C16 1.555(12) . ?
C14 C17 1.536(12) . ?
C15 H15A 0.9600 . ?
C15 H15B 0.9600 . ?
C15 H15C 0.9600 . ?
C16 H16A 0.9600 . ?
C16 H16B 0.9600 . ?
C16 H16C 0.9600 . ?
C17 H17A 0.9600 . ?
C17 H17B 0.9600 . ?
C17 H17C 0.9600 . ?
C18 C19 1.527(12) . ?
C18 C20 1.526(11) . ?
C18 C21 1.552(10) . ?
C19 H19A 0.9600 . ?
C19 H19B 0.9600 . ?
C19 H19C 0.9600 . ?
C20 H20A 0.9600 . ?
C20 H20B 0.9600 . ?
C20 H20C 0.9600 . ?
C21 H21A 0.9600 . ?
C21 H21B 0.9600 . ?
C21 H21C 0.9600 . ?
C22 H22 0.9300 . ?
C22 C23 1.397(12) . ?
C22 C24 1.376(13) . ?
C23 C27 1.394(15) . ?
C24 H24 0.9300 . ?
C24 C25 1.375(14) . ?
C25 H25 0.9300 . ?
C25 C26 1.349(11) . ?
C26 H26 0.9300 . ?
C26 C27 1.403(13) . ?
C28 H28 0.9300 . ?
C28 C29 1.396(10) . ?
C29 C30 1.422(10) . ?
C29 C34 1.411(10) . ?
C30 C31 1.442(10) . ?
C31 C32 1.398(10) . ?
C31 C35 1.537(10) . ?
C32 H32 0.9300 . ?
C32 C33 1.399(11) . ?
C33 C34 1.383(11) . ?
C33 C39 1.546(12) . ?
C34 H34 0.9300 . ?
C35 C36 1.531(10) . ?
C35 C37 1.537(11) . ?
C35 C38 1.546(11) . ?
C36 H36A 0.9600 . ?
C36 H36B 0.9600 . ?
C36 H36C 0.9600 . ?
C37 H37A 0.9600 . ?
C37 H37B 0.9600 . ?
C37 H37C 0.9600 . ?
C38 H38A 0.9600 . ?
C38 H38B 0.9600 . ?
C38 H38C 0.9600 . ?
C39 C40 1.56(2) . ?
C39 C41 1.58(2) . ?
C39 C42 1.529(19) . ?
C39 C40A 1.581(19) . ?
C39 C41A 1.563(19) . ?
C39 C42A 1.534(18) . ?
C40 H40A 0.9600 . ?
C40 H40B 0.9600 . ?
C40 H40C 0.9600 . ?
C41 H41A 0.9600 . ?
C41 H41B 0.9600 . ?
C41 H41C 0.9600 . ?
C42 H42A 0.9600 . ?
C42 H42B 0.9600 . ?
C42 H42C 0.9600 . ?
C40A H40D 0.9600 . ?
C40A H40E 0.9600 . ?
C40A H40F 0.9600 . ?
C41A H41D 0.9600 . ?
C41A H41E 0.9600 . ?
C41A H41F 0.9600 . ?
C42A H42D 0.9600 . ?
C42A H42E 0.9600 . ?
C42A H42F 0.9600 . ?

loop_
_geom_torsion_atom_site_label_1
_geom_torsion_atom_site_label_2
_geom_torsion_atom_site_label_3
_geom_torsion_atom_site_label_4
_geom_torsion
_geom_torsion_site_symmetry_1
_geom_torsion_site_symmetry_2
_geom_torsion_site_symmetry_3
_geom_torsion_site_symmetry_4
_geom_torsion_publ_flag
Ni1 Ni2 O1 C30 146.0(4) . . . . ?
Ni1 Ni2 N2 C27 37.9(6) . . . . ?
Ni1 Ni2 N2 C28 -146.1(5) . . . . ?
Ni1 S1 C23 C22 103.9(6) . . . . ?
Ni1 S1 C23 C27 -81.7(7) . . . . ?
Ni1 S2 C1 C2 174.4(6) . . . . ?
Ni1 S2 C1 C6 -10.0(5) . . . . ?
Ni1 O C13 C8 -3.2(9) . . . . ?
Ni1 O C13 C12 178.4(4) . . . . ?
Ni1 N1 C6 C1 7.2(8) . . . . ?
Ni1 N1 C6 C5 -172.1(6) . . . . ?
Ni1 N1 C7 C8 8.6(10) . . . . ?
Ni2 Ni1 O C13 136.3(4) . . . . ?
Ni2 Ni1 N1 C6 36.5(5) . . . . ?
Ni2 Ni1 N1 C7 -142.4(5) . . . . ?
Ni2 S1 C23 C22 -177.6(6) . . . . ?
Ni2 S1 C23 C27 -3.2(7) . . . . ?
Ni2 S2 C1 C2 96.4(6) . . . . ?
Ni2 S2 C1 C6 -87.9(5) . . . . ?
Ni2 O1 C30 C29 -18.8(9) . . . . ?
Ni2 O1 C30 C31 161.3(5) . . . . ?
Ni2 N2 C27 C23 11.0(9) . . . . ?
Ni2 N2 C27 C26 -173.7(6) . . . . ?
Ni2 N2 C28 C29 -1.8(11) . . . . ?
S1 Ni1 O C13 -177.2(5) . . . . ?
S1 Ni1 N1 C6 15.3(11) . . . . ?
S1 Ni1 N1 C7 -163.6(6) . . . . ?
S1 Ni2 N2 C27 -10.6(5) . . . . ?
S1 Ni2 N2 C28 165.4(6) . . . . ?
S1 C23 C27 N2 -4.1(10) . . . . ?
S1 C23 C27 C26 -179.7(6) . . . . ?
S2 Ni1 N1 C6 -11.3(4) . . . . ?
S2 Ni1 N1 C7 169.8(5) . . . . ?
S2 Ni2 O1 C30 -169.1(5) . . . . ?
S2 Ni2 N2 C27 27.9(10) . . . . ?
S2 Ni2 N2 C28 -156.1(6) . . . . ?
S2 C1 C2 C3 176.9(6) . . . . ?
S2 C1 C6 N1 3.3(8) . . . . ?
S2 C1 C6 C5 -177.3(6) . . . . ?
O Ni1 N1 C6 168.0(4) . . . . ?
O Ni1 N1 C7 -10.9(6) . . . . ?
O1 Ni2 N2 C27 174.8(5) . . . . ?
O1 Ni2 N2 C28 -9.2(6) . . . . ?
O1 C30 C31 C32 -177.9(6) . . . . ?
O1 C30 C31 C35 -1.3(10) . . . . ?
N1 Ni1 O C13 8.6(5) . . . . ?
N1 C7 C8 C9 179.2(7) . . . . ?
N1 C7 C8 C13 -0.1(11) . . . . ?
N2 Ni2 O1 C30 19.5(5) . . . . ?
N2 C28 C29 C30 7.6(12) . . . . ?
N2 C28 C29 C34 -169.0(7) . . . . ?
C1 C2 C3 C4 -1.1(13) . . . . ?
C2 C1 C6 N1 179.0(6) . . . . ?
C2 C1 C6 C5 -1.6(10) . . . . ?
C2 C3 C4 C5 0.9(15) . . . . ?
C3 C4 C5 C6 -1.1(14) . . . . ?
C4 C5 C6 N1 -179.3(7) . . . . ?
C4 C5 C6 C1 1.5(12) . . . . ?
C6 N1 C7 C8 -170.2(6) . . . . ?
C6 C1 C2 C3 1.5(12) . . . . ?
C7 N1 C6 C1 -173.9(6) . . . . ?
C7 N1 C6 C5 6.8(10) . . . . ?
C7 C8 C9 C10 -177.4(7) . . . . ?
C7 C8 C13 O -3.0(10) . . . . ?
C7 C8 C13 C12 175.5(6) . . . . ?
C8 C9 C10 C11 0.1(11) . . . . ?
C8 C9 C10 C14 -177.7(7) . . . . ?
C9 C8 C13 O 177.7(6) . . . . ?
C9 C8 C13 C12 -3.8(9) . . . . ?
C9 C10 C11 C12 -0.2(11) . . . . ?
C9 C10 C14 C15 -3.0(12) . . . . ?
C9 C10 C14 C16 117.3(9) . . . . ?
C9 C10 C14 C17 -124.6(9) . . . . ?
C10 C11 C12 C13 -1.8(11) . . . . ?
C10 C11 C12 C18 177.9(7) . . . . ?
C11 C10 C14 C15 179.2(8) . . . . ?
C11 C10 C14 C16 -60.5(9) . . . . ?
C11 C10 C14 C17 57.6(10) . . . . ?
C11 C12 C13 O -177.8(6) . . . . ?
C11 C12 C13 C8 3.7(9) . . . . ?
C11 C12 C18 C19 116.6(7) . . . . ?
C11 C12 C18 C20 -120.2(7) . . . . ?
C11 C12 C18 C21 -3.4(10) . . . . ?
C13 C8 C9 C10 1.9(11) . . . . ?
C13 C12 C18 C19 -63.7(8) . . . . ?
C13 C12 C18 C20 59.4(8) . . . . ?
C13 C12 C18 C21 176.3(7) . . . . ?
C14 C10 C11 C12 177.9(7) . . . . ?
C18 C12 C13 O 2.5(9) . . . . ?
C18 C12 C13 C8 -176.0(6) . . . . ?
C22 C23 C27 N2 170.3(6) . . . . ?
C22 C23 C27 C26 -5.3(11) . . . . ?
C22 C24 C25 C26 -5.7(12) . . . . ?
C23 C22 C24 C25 4.3(10) . . . . ?
C24 C22 C23 S1 175.4(6) . . . . ?
C24 C22 C23 C27 1.3(10) . . . . ?
C24 C25 C26 C27 1.4(12) . . . . ?
C25 C26 C27 N2 -171.3(7) . . . . ?
C25 C26 C27 C23 4.0(12) . . . . ?
C27 N2 C28 C29 174.1(7) . . . . ?
C28 N2 C27 C23 -165.1(7) . . . . ?
C28 N2 C27 C26 10.2(12) . . . . ?
C28 C29 C30 O1 3.2(10) . . . . ?
C28 C29 C30 C31 -176.9(7) . . . . ?
C28 C29 C34 C33 174.2(7) . . . . ?
C29 C30 C31 C32 2.2(9) . . . . ?
C29 C30 C31 C35 178.8(6) . . . . ?
C30 C29 C34 C33 -2.5(11) . . . . ?
C30 C31 C32 C33 -1.4(11) . . . . ?
C30 C31 C35 C36 -177.0(7) . . . . ?
C30 C31 C35 C37 63.9(8) . . . . ?
C30 C31 C35 C38 -58.1(9) . . . . ?
C31 C32 C33 C34 -1.3(12) . . . . ?
C31 C32 C33 C39 175.3(8) . . . . ?
C32 C31 C35 C36 -0.6(10) . . . . ?
C32 C31 C35 C37 -119.6(7) . . . . ?
C32 C31 C35 C38 118.4(8) . . . . ?
C32 C33 C34 C29 3.2(11) . . . . ?
C32 C33 C39 C40 25.5(17) . . . . ?
C32 C33 C39 C41 135.6(15) . . . . ?
C32 C33 C39 C42 -110.0(16) . . . . ?
C32 C33 C39 C40A 50.9(15) . . . . ?
C32 C33 C39 C41A 167.3(13) . . . . ?
C32 C33 C39 C42A -63.5(16) . . . . ?
C34 C29 C30 O1 179.7(6) . . . . ?
C34 C29 C30 C31 -0.4(10) . . . . ?
C34 C33 C39 C40 -158.1(14) . . . . ?
C34 C33 C39 C41 -48.1(16) . . . . ?
C34 C33 C39 C42 66.3(17) . . . . ?
C34 C33 C39 C40A -132.8(13) . . . . ?
C34 C33 C39 C41A -16.4(16) . . . . ?
C34 C33 C39 C42A 112.8(14) . . . . ?
C35 C31 C32 C33 -178.0(7) . . . . ?
C39 C33 C34 C29 -173.3(8) . . . . ?

loop_
_smtbx_masks_void_nr
_smtbx_masks_void_average_x
_smtbx_masks_void_average_y
_smtbx_masks_void_average_z
_smtbx_masks_void_volume
_smtbx_masks_void_count_electrons
_smtbx_masks_void_content
1 0.000 0.000 0.000 974.0 64.9 '1.5 C6H6'
2 0.000 0.000 0.500 499.4 0.0 ?
3 0.000 0.500 0.000 7.1 0.4 ?
4 0.333 0.667 0.667 974.0 64.9 '1.5 C6H6'
5 0.167 0.333 0.333 7.1 0.4 ?
6 0.333 0.667 0.167 499.4 0.0 ?
7 0.167 0.833 0.333 7.1 0.4 ?
8 0.333 0.167 0.667 7.1 0.4 ?
9 0.667 0.333 0.333 974.0 64.9 '1.5 C6H6'
10 0.667 0.333 0.833 499.4 0.0 ?
11 0.500 0.500 0.000 7.1 0.4 ?
12 0.500 0.000 0.000 7.1 0.4 ?
13 0.667 0.833 0.333 7.1 0.4 ?
14 0.833 0.167 0.667 7.1 0.4 ?
15 0.833 0.667 0.667 7.1 0.4 ?
